data_7709445
loop_
_publ_author_name
'Xue, Chaozhuang'
'Lin, Jian'
'Zhang, Yifan'
'Liu, Zhiyang'
'Li, Rui'
'Gong, Shuwen'
'Qu, Konggang'

_publ_section_title
;
 New crystalline 1D/2D/3D indium selenides directed by piperidine and
 auxiliary solvents.
;
_journal_issue 8
_journal_name_full 'Dalton transactions (Cambridge, England : 2003)'
_journal_page_first 3248
_journal_page_last 3253
_journal_paper_doi 10.1039/d2dt00174h
_journal_volume 51
_journal_year 2022
_chemical_formula_sum 'C140 H336 In28 N36 Se72'
_chemical_formula_weight 11424.51
_space_group_crystal_system monoclinic
_space_group_IT_number 14
_space_group_name_Hall '-P 2ybc'
_space_group_name_H-M_alt 'P 1 21/c 1'
_audit_creation_method SHELXL-2014/7
_audit_update_record
;
2022-01-18 deposited with the CCDC.	2022-01-25 downloaded from the CCDC.
;
_cell_angle_alpha 90
_cell_angle_beta 100.287(4)
_cell_angle_gamma 90
_cell_formula_units_Z 1
_cell_length_a 11.9488(15)
_cell_length_b 23.780(3)
_cell_length_c 27.236(3)
_cell_measurement_reflns_used 9609
_cell_measurement_temperature 120(2)
_cell_measurement_theta_max 25.28
_cell_measurement_theta_min 2.19
_cell_volume 7614.5(16)
_computing_cell_refinement 'Bruker SAINT'
_computing_data_collection 'Bruker APEX2'
_computing_data_reduction 'Bruker SAINT'
_computing_molecular_graphics 'Bruker SHELXTL'
_computing_publication_material 'Bruker SHELXTL'
_computing_structure_refinement 'SHELXL-2014/7 (Sheldrick, 2014)'
_computing_structure_solution 'SHELXS-97 (Sheldrick 2008)'
_diffrn_ambient_temperature 120(2)
_diffrn_measured_fraction_theta_full 0.999
_diffrn_measured_fraction_theta_max 0.996
_diffrn_measurement_device_type 'Bruker APEX-II CCD'
_diffrn_measurement_method '\f and \w scans'
_diffrn_radiation_type MoK\a
_diffrn_radiation_wavelength 0.71073
_diffrn_reflns_av_R_equivalents 0.0928
_diffrn_reflns_av_unetI/netI 0.1174
_diffrn_reflns_Laue_measured_fraction_full 0.999
_diffrn_reflns_Laue_measured_fraction_max 0.996
_diffrn_reflns_limit_h_max 14
_diffrn_reflns_limit_h_min -13
_diffrn_reflns_limit_k_max 28
_diffrn_reflns_limit_k_min -27
_diffrn_reflns_limit_l_max 32
_diffrn_reflns_limit_l_min -32
_diffrn_reflns_number 40105
_diffrn_reflns_point_group_measured_fraction_full 0.999
_diffrn_reflns_point_group_measured_fraction_max 0.996
_diffrn_reflns_theta_full 25.242
_diffrn_reflns_theta_max 25.409
_diffrn_reflns_theta_min 1.145
_exptl_absorpt_coefficient_mu 10.718
_exptl_absorpt_correction_type multi-scan
_exptl_crystal_colour yellow
_exptl_crystal_density_diffrn 2.491
_exptl_crystal_description block
_exptl_crystal_F_000 5248
_exptl_crystal_size_max 0.3
_exptl_crystal_size_mid 0.2
_exptl_crystal_size_min 0.1
_exptl_transmission_factor_max 0.7452
_exptl_transmission_factor_min 0.4160
_refine_diff_density_max 7.344
_refine_diff_density_min -1.844
_refine_diff_density_rms 0.313
_refine_ls_extinction_method none
_refine_ls_goodness_of_fit_ref 1.059
_refine_ls_hydrogen_treatment undef
_refine_ls_matrix_type full
_refine_ls_number_parameters 244
_refine_ls_number_reflns 13985
_refine_ls_number_restraints 0
_refine_ls_restrained_S_all 1.059
_refine_ls_R_factor_all 0.0858
_refine_ls_R_factor_gt 0.0577
_refine_ls_shift/su_max 0.001
_refine_ls_shift/su_mean 0.000
_refine_ls_structure_factor_coef Fsqd
_refine_ls_weighting_details 'w=1/[\s^2^(Fo^2^)+(0.0744P)^2^+69.2486P] where P=(Fo^2^+2Fc^2^)/3'
_refine_ls_weighting_scheme calc
_refine_ls_wR_factor_gt 0.1536
_refine_ls_wR_factor_ref 0.1761
_reflns_Friedel_coverage 0.000
_reflns_number_gt 9516
_reflns_number_total 13985
_reflns_threshold_expression 'I > 2\s(I)'
_cod_data_source_file d2dt00174h2.cif
_cod_data_source_block ISP-1
_cod_depositor_comments 'Adding full bibliography for 7709442--7709445.cif.'
_cod_original_cell_volume 7614.3(16)
_cod_original_sg_symbol_H-M 'P 21/c'
_cod_database_code 7709445
_shelx_shelxl_version_number 2014/7
_shelx_space_group_comment
;
The symmetry employed for this shelxl refinement is uniquely defined
by the following loop, which should always be used as a source of
symmetry information in preference to the above space-group names.
They are only intended as comments.
;
_shelx_estimated_absorpt_t_min 0.088
_shelx_estimated_absorpt_t_max 0.0342

loop_
_space_group_symop_operation_xyz
'x, y, z'
'-x, y+1/2, -z+1/2'
'-x, -y, -z'
'x, -y-1/2, z-1/2'

loop_
_atom_site_label
_atom_site_type_symbol
_atom_site_fract_x
_atom_site_fract_y
_atom_site_fract_z
_atom_site_U_iso_or_equiv
_atom_site_adp_type
_atom_site_occupancy
_atom_site_site_symmetry_order
_atom_site_calc_flag
_atom_site_refinement_flags_posn
_atom_site_refinement_flags_adp
_atom_site_refinement_flags_occupancy
_atom_site_disorder_assembly
_atom_site_disorder_group
In01 In 0.15175(9) 0.22932(4) 0.34278(4) 0.0134(2) Uani 1 1 d . . . . .
In02 In 0.10824(9) 0.25498(4) 0.20100(4) 0.0143(2) Uani 1 1 d . . . . .
In03 In 0.96000(9) 0.37137(4) 0.28014(4) 0.0130(2) Uani 1 1 d . . . . .
In04 In 0.92804(9) 0.23947(4) 0.56284(4) 0.0146(3) Uani 1 1 d . . . . .
In05 In 0.30687(9) 0.36141(4) 0.29453(4) 0.0142(2) Uani 1 1 d . . . . .
In06 In 0.61793(9) 0.36516(5) 0.26578(4) 0.0175(3) Uani 1 1 d . . . . .
In07 In 0.74953(9) 0.27349(5) 0.16832(4) 0.0180(3) Uani 1 1 d . . . . .
In08 In 0.79748(10) 0.22394(5) 0.31100(5) 0.0205(3) Uani 1 1 d . . . . .
In09 In 0.96222(10) 0.16791(5) 0.43471(4) 0.0209(3) Uani 1 1 d . . . . .
Se0A Se 0.96923(13) 0.29075(6) 0.34569(6) 0.0144(3) Uani 1 1 d . . . . .
Se0B Se 1.16766(13) 0.16401(6) 0.41963(6) 0.0163(3) Uani 1 1 d . . . . .
Se0C Se -0.05562(13) 0.32953(7) 0.18996(6) 0.0159(3) Uani 1 1 d . . . . .
Se0D Se 1.09408(14) 0.29249(7) 0.61500(6) 0.0172(4) Uani 1 1 d . . . . .
Se0E Se 0.79138(13) 0.43074(6) 0.29071(6) 0.0167(4) Uani 1 1 d . . . . .
Se0F Se 0.32868(13) 0.28967(7) 0.36694(6) 0.0173(4) Uani 1 1 d . . . . .
Se0G Se 0.11190(14) 0.17391(6) 0.26254(6) 0.0170(4) Uani 1 1 d . . . . .
Se0H Se 0.29335(13) 0.30975(7) 0.21103(6) 0.0178(4) Uani 1 1 d . . . . .
Se0I Se 1.14072(13) 0.42956(6) 0.29969(7) 0.0196(4) Uani 1 1 d . . . . .
Se0J Se 0.47102(14) 0.42992(7) 0.29526(7) 0.0235(4) Uani 1 1 d . . . . .
Se0K Se 0.73247(14) 0.26984(7) 0.58048(6) 0.0216(4) Uani 1 1 d . . . . .
Se0L Se 0.58443(14) 0.33906(7) 0.17260(6) 0.0217(4) Uani 1 1 d . . . . .
Se0M Se 0.62382(14) 0.27967(7) 0.32456(6) 0.0227(4) Uani 1 1 d . . . . .
Se0N Se 0.91781(16) 0.26348(7) 0.47083(6) 0.0250(4) Uani 1 1 d . . . . .
Se0O Se 0.76481(14) 0.18516(7) 0.22234(7) 0.0244(4) Uani 1 1 d . . . . .
Se0P Se 0.93952(16) 0.13051(7) 0.57579(7) 0.0270(4) Uani 1 1 d . . . . .
Se0Q Se 0.81518(16) 0.13278(7) 0.36123(7) 0.0309(5) Uani 1 1 d . . . . .
Se0R Se 0.91385(19) 0.09073(8) 0.49457(7) 0.0370(5) Uani 1 1 d . . . . .

loop_
_atom_site_aniso_label
_atom_site_aniso_U_11
_atom_site_aniso_U_22
_atom_site_aniso_U_33
_atom_site_aniso_U_23
_atom_site_aniso_U_13
_atom_site_aniso_U_12
In01 0.0117(6) 0.0166(5) 0.0118(6) 0.0021(4) 0.0020(5) 0.0002(4)
In02 0.0122(6) 0.0185(6) 0.0123(6) 0.0013(5) 0.0022(5) 0.0018(5)
In03 0.0106(5) 0.0149(5) 0.0139(6) 0.0007(4) 0.0029(5) 0.0006(4)
In04 0.0163(6) 0.0147(5) 0.0132(6) -0.0010(4) 0.0033(5) -0.0027(5)
In05 0.0085(5) 0.0173(6) 0.0173(6) 0.0000(5) 0.0035(5) -0.0001(4)
In06 0.0096(6) 0.0255(6) 0.0178(6) 0.0030(5) 0.0033(5) -0.0005(5)
In07 0.0124(6) 0.0266(6) 0.0155(6) -0.0004(5) 0.0040(5) 0.0009(5)
In08 0.0123(6) 0.0243(6) 0.0240(7) 0.0062(5) 0.0003(5) -0.0031(5)
In09 0.0191(6) 0.0238(6) 0.0213(7) 0.0089(5) 0.0078(5) 0.0022(5)
Se0A 0.0133(8) 0.0189(8) 0.0112(8) 0.0031(6) 0.0024(7) 0.0007(6)
Se0B 0.0167(8) 0.0180(8) 0.0142(8) 0.0021(6) 0.0026(7) 0.0021(7)
Se0C 0.0119(8) 0.0235(8) 0.0120(8) 0.0000(7) 0.0017(7) 0.0015(7)
Se0D 0.0190(9) 0.0208(8) 0.0118(8) -0.0017(6) 0.0030(7) -0.0052(7)
Se0E 0.0105(8) 0.0186(8) 0.0223(9) -0.0014(7) 0.0065(7) 0.0025(6)
Se0F 0.0112(8) 0.0228(8) 0.0169(9) 0.0015(7) -0.0001(7) -0.0024(7)
Se0G 0.0222(9) 0.0155(8) 0.0134(8) -0.0012(6) 0.0031(7) -0.0024(7)
Se0H 0.0138(8) 0.0235(8) 0.0172(9) -0.0016(7) 0.0055(7) -0.0011(7)
Se0I 0.0114(8) 0.0151(8) 0.0331(10) -0.0041(7) 0.0062(8) -0.0002(6)
Se0J 0.0168(9) 0.0214(9) 0.0358(11) -0.0087(8) 0.0141(8) -0.0080(7)
Se0K 0.0188(9) 0.0288(9) 0.0174(9) 0.0024(7) 0.0041(7) 0.0008(7)
Se0L 0.0120(8) 0.0348(10) 0.0178(9) -0.0018(7) 0.0015(7) 0.0060(7)
Se0M 0.0136(9) 0.0323(10) 0.0221(9) 0.0075(8) 0.0036(7) -0.0010(7)
Se0N 0.0319(10) 0.0293(10) 0.0158(9) 0.0017(7) 0.0096(8) 0.0040(8)
Se0O 0.0197(9) 0.0263(9) 0.0272(10) 0.0024(8) 0.0044(8) 0.0005(7)
Se0P 0.0365(11) 0.0231(9) 0.0215(10) 0.0022(7) 0.0056(9) -0.0036(8)
Se0Q 0.0293(10) 0.0231(9) 0.0373(11) 0.0108(8) -0.0020(9) -0.0086(8)
Se0R 0.0613(14) 0.0269(10) 0.0250(11) -0.0008(8) 0.0136(10) -0.0123(10)

loop_
_atom_type_symbol
_atom_type_description
_atom_type_scat_dispersion_real
_atom_type_scat_dispersion_imag
_atom_type_scat_source
C C 0.0033 0.0016 'International Tables Vol C Tables 4.2.6.8 and 6.1.1.4'
H H 0.0000 0.0000 'International Tables Vol C Tables 4.2.6.8 and 6.1.1.4'
In In -0.7276 1.3100 'International Tables Vol C Tables 4.2.6.8 and 6.1.1.4'
N N 0.0061 0.0033 'International Tables Vol C Tables 4.2.6.8 and 6.1.1.4'
Se Se -0.0929 2.2259 'International Tables Vol C Tables 4.2.6.8 and 6.1.1.4'

loop_
_geom_angle_atom_site_label_1
_geom_angle_atom_site_label_2
_geom_angle_atom_site_label_3
_geom_angle
_geom_angle_site_symmetry_1
_geom_angle_site_symmetry_3
_geom_angle_publ_flag
Se0G In01 Se0F 122.58(6) . . ?
Se0G In01 Se0B 111.27(6) . 1_455 ?
Se0F In01 Se0B 101.07(6) . 1_455 ?
Se0G In01 Se0A 106.62(6) . 1_455 ?
Se0F In01 Se0A 109.47(6) . 1_455 ?
Se0B In01 Se0A 104.47(6) 1_455 1_455 ?
Se0H In02 Se0G 113.88(7) . . ?
Se0H In02 Se0D 103.70(6) . 4_465 ?
Se0G In02 Se0D 104.88(6) . 4_465 ?
Se0H In02 Se0C 106.51(6) . . ?
Se0G In02 Se0C 120.80(6) . . ?
Se0D In02 Se0C 105.41(6) 4_465 . ?
Se0E In03 Se0I 109.77(6) . . ?
Se0E In03 Se0A 105.70(6) . . ?
Se0I In03 Se0A 109.05(7) . . ?
Se0E In03 Se0C 113.25(6) . 1_655 ?
Se0I In03 Se0C 108.56(6) . 1_655 ?
Se0A In03 Se0C 110.42(6) . 1_655 ?
Se0N In04 Se0D 109.37(7) . . ?
Se0N In04 Se0K 103.58(7) . . ?
Se0D In04 Se0K 113.49(6) . . ?
Se0N In04 Se0P 110.26(7) . . ?
Se0D In04 Se0P 113.38(7) . . ?
Se0K In04 Se0P 106.30(7) . . ?
Se0J In05 Se0H 103.87(6) . . ?
Se0J In05 Se0I 101.32(6) . 1_455 ?
Se0H In05 Se0I 114.90(7) . 1_455 ?
Se0J In05 Se0F 116.33(7) . . ?
Se0H In05 Se0F 110.01(6) . . ?
Se0I In05 Se0F 110.23(6) 1_455 . ?
Se0J In06 Se0L 117.26(7) . . ?
Se0J In06 Se0M 102.87(6) . . ?
Se0L In06 Se0M 113.82(7) . . ?
Se0J In06 Se0E 96.71(6) . . ?
Se0L In06 Se0E 112.38(6) . . ?
Se0M In06 Se0E 112.36(7) . . ?
Se0L In07 Se0O 117.13(7) . . ?
Se0L In07 Se0K 110.81(7) . 4_565 ?
Se0O In07 Se0K 101.05(7) . 4_565 ?
Se0L In07 Se0C 109.87(7) . 1_655 ?
Se0O In07 Se0C 108.38(7) . 1_655 ?
Se0K In07 Se0C 109.10(6) 4_565 1_655 ?
Se0M In08 Se0O 109.58(7) . . ?
Se0M In08 Se0Q 110.87(7) . . ?
Se0O In08 Se0Q 100.63(7) . . ?
Se0M In08 Se0A 103.72(7) . . ?
Se0O In08 Se0A 122.40(7) . . ?
Se0Q In08 Se0A 109.60(7) . . ?
Se0Q In09 Se0B 114.02(7) . . ?
Se0Q In09 Se0N 115.39(7) . . ?
Se0B In09 Se0N 111.26(7) . . ?
Se0Q In09 Se0R 93.54(7) . . ?
Se0B In09 Se0R 113.80(7) . . ?
Se0N In09 Se0R 107.54(7) . . ?
In03 Se0A In08 105.24(7) . . ?
In03 Se0A In01 108.70(6) . 1_655 ?
In08 Se0A In01 104.51(6) . 1_655 ?
In09 Se0B In01 100.02(6) . 1_655 ?
In02 Se0C In03 102.85(6) . 1_455 ?
In02 Se0C In07 107.08(6) . 1_455 ?
In03 Se0C In07 108.11(6) 1_455 1_455 ?
In04 Se0D In02 101.97(6) . 4_666 ?
In03 Se0E In06 104.60(6) . . ?
In01 Se0F In05 102.07(7) . . ?
In01 Se0G In02 98.80(6) . . ?
In02 Se0H In05 104.88(6) . . ?
In03 Se0I In05 106.23(6) . 1_655 ?
In05 Se0J In06 100.51(6) . . ?
In04 Se0K In07 97.88(7) . 4_566 ?
In07 Se0L In06 102.04(7) . . ?
In08 Se0M In06 104.64(7) . . ?
In04 Se0N In09 101.61(7) . . ?
In08 Se0O In07 103.38(7) . . ?
Se0R Se0P In04 105.91(8) . . ?
In08 Se0Q In09 96.99(7) . . ?
Se0P Se0R In09 107.35(8) . . ?

loop_
_geom_bond_atom_site_label_1
_geom_bond_atom_site_label_2
_geom_bond_distance
_geom_bond_site_symmetry_2
_geom_bond_publ_flag
In01 Se0G 2.5231(19) . ?
In01 Se0F 2.5427(19) . ?
In01 Se0B 2.5861(18) 1_455 ?
In01 Se0A 2.6380(18) 1_455 ?
In02 Se0H 2.5393(19) . ?
In02 Se0G 2.5497(18) . ?
In02 Se0D 2.5785(19) 4_465 ?
In02 Se0C 2.6184(18) . ?
In03 Se0E 2.5185(18) . ?
In03 Se0I 2.5397(19) . ?
In03 Se0A 2.6085(18) . ?
In03 Se0C 2.6255(19) 1_655 ?
In04 Se0N 2.552(2) . ?
In04 Se0D 2.5568(19) . ?
In04 Se0K 2.5717(19) . ?
In04 Se0P 2.615(2) . ?
In05 Se0J 2.5472(18) . ?
In05 Se0H 2.5643(19) . ?
In05 Se0I 2.5858(18) 1_455 ?
In05 Se0F 2.5853(19) . ?
In06 Se0J 2.5693(19) . ?
In06 Se0L 2.573(2) . ?
In06 Se0M 2.581(2) . ?
In06 Se0E 2.5855(19) . ?
In07 Se0L 2.5336(19) . ?
In07 Se0O 2.552(2) . ?
In07 Se0K 2.579(2) 4_565 ?
In07 Se0C 2.6559(19) 1_655 ?
In08 Se0M 2.544(2) . ?
In08 Se0O 2.549(2) . ?
In08 Se0Q 2.552(2) . ?
In08 Se0A 2.6336(19) . ?
In09 Se0Q 2.556(2) . ?
In09 Se0B 2.5618(19) . ?
In09 Se0N 2.569(2) . ?
In09 Se0R 2.588(2) . ?
Se0A In01 2.6380(18) 1_655 ?
Se0B In01 2.5859(18) 1_655 ?
Se0C In03 2.6254(19) 1_455 ?
Se0C In07 2.6558(19) 1_455 ?
Se0D In02 2.5784(19) 4_666 ?
Se0I In05 2.5857(18) 1_655 ?
Se0K In07 2.579(2) 4_566 ?
Se0P Se0R 2.375(3) . ?
